data_2208145
loop_
_publ_author_name
'Lee, Ja-Young'
'Sch\"urmann, Markus'
'Preut, Hans'
'Krause, Norbert'

_publ_section_title
;
 2-Methyl-4-phenylbuta-2,3-dien-1-ol
;
_journal_coeditor_code RZ2001
_journal_issue 2
_journal_name_full 'Acta Crystallographica Section E'
_journal_page_first o550
_journal_page_last o551
_journal_paper_doi 10.1107/S1600536805042960
_journal_volume 62
_journal_year 2006
_chemical_formula_iupac 'C11 H12 O'
_chemical_formula_moiety 'C11 H12 O'
_chemical_formula_sum 'C11 H12 O'
_chemical_formula_weight 160.21
_chemical_name_systematic
;
2-Methyl-4-phenylbuta-2,3-dien-1-ol
;
_space_group_IT_number 29
_symmetry_cell_setting orthorhombic
_symmetry_space_group_name_Hall 'P 2c -2ac'
_symmetry_space_group_name_H-M 'P c a 21'
_atom_sites_solution_hydrogens geom
_atom_sites_solution_primary direct
_atom_sites_solution_secondary difmap
_audit_creation_method SHELXL-97
_cell_angle_alpha 90.00
_cell_angle_beta 90.00
_cell_angle_gamma 90.00
_cell_formula_units_Z 8
_cell_length_a 24.379(6)
_cell_length_b 9.601(2)
_cell_length_c 7.991(3)
_cell_measurement_reflns_used 17261
_cell_measurement_temperature 173.0(10)
_cell_measurement_theta_max 25.05
_cell_measurement_theta_min 3.05
_cell_volume 1870.4(9)
_computing_cell_refinement
;
DENZO and SCALEPACK (Otwinowski & Minor, 1997)
;
_computing_data_collection 'COLLECT (Nonius, 1998)'
_computing_data_reduction
;
DENZO and SCALEPACK
;
_computing_molecular_graphics 'SHELXTL-Plus (Sheldrick, 1991)'
_computing_publication_material
;
SHELXL97, PARST95 (Nardelli, 1995) and PLATON (Spek, 2003)
;
_computing_structure_refinement 'SHELXL97 (Sheldrick, 1997)'
_computing_structure_solution 'SHELXS97 (Sheldrick, 1990)'
_diffrn_ambient_temperature 173.0(10)
_diffrn_detector_area_resol_mean '19 vertical, 18 horizontal'
_diffrn_measured_fraction_theta_full 0.981
_diffrn_measured_fraction_theta_max 0.981
_diffrn_measurement_device_type 'Nonius KappaCCD'
_diffrn_measurement_method
;
341 frames via \w-rotation (\D\w=1\%) and two times 80 s per frame
(four sets at different \k-angles)
;
_diffrn_radiation_monochromator graphite
_diffrn_radiation_source 'fine-focus sealed tube'
_diffrn_radiation_type MoK\a
_diffrn_radiation_wavelength 0.71073
_diffrn_reflns_av_R_equivalents 0.066
_diffrn_reflns_av_sigmaI/netI 0.1887
_diffrn_reflns_limit_h_max 29
_diffrn_reflns_limit_h_min -29
_diffrn_reflns_limit_k_max 11
_diffrn_reflns_limit_k_min -11
_diffrn_reflns_limit_l_max 9
_diffrn_reflns_limit_l_min -9
_diffrn_reflns_number 17261
_diffrn_reflns_theta_full 25.45
_diffrn_reflns_theta_max 25.45
_diffrn_reflns_theta_min 3.05
_diffrn_standards_decay_% 0
_diffrn_standards_number 0
_exptl_absorpt_coefficient_mu 0.071
_exptl_absorpt_correction_type none
_exptl_crystal_colour colourless
_exptl_crystal_density_diffrn 1.138
_exptl_crystal_density_method 'not measured'
_exptl_crystal_description needle
_exptl_crystal_F_000 688
_exptl_crystal_size_max 0.15
_exptl_crystal_size_mid 0.08
_exptl_crystal_size_min 0.08
_refine_diff_density_max 0.110
_refine_diff_density_min -0.111
_refine_ls_extinction_method none
_refine_ls_goodness_of_fit_ref 1.002
_refine_ls_hydrogen_treatment constr
_refine_ls_matrix_type full
_refine_ls_number_parameters 221
_refine_ls_number_reflns 1832
_refine_ls_number_restraints 1
_refine_ls_restrained_S_all 1.001
_refine_ls_R_factor_all 0.1766
_refine_ls_R_factor_gt 0.0392
_refine_ls_shift/su_max 0.000
_refine_ls_shift/su_mean 0.000
_refine_ls_structure_factor_coef Fsqd
_refine_ls_weighting_details 'w = [exp(4.2(sin\q/\l)^2^)]/[\s^2^(Fo^2^)]'
_refine_ls_weighting_scheme calc
_refine_ls_wR_factor_gt 0.0630
_refine_ls_wR_factor_ref 0.0841
_reflns_number_gt 578
_reflns_number_total 1832
_reflns_threshold_expression I>2\s(I)
_cod_data_source_file rz2001.cif
_cod_data_source_block I
_cod_database_code 2208145

loop_
_symmetry_equiv_pos_as_xyz
'x, y, z'
'-x, -y, z+1/2'
'x+1/2, -y, z'
'-x+1/2, y, z+1/2'

loop_
_atom_site_label
_atom_site_fract_x
_atom_site_fract_y
_atom_site_fract_z
_atom_site_U_iso_or_equiv
_atom_site_adp_type
_atom_site_calc_flag
_atom_site_refinement_flags
_atom_site_occupancy
_atom_site_type_symbol
O1 0.01022(16) -0.6427(4) -0.0840(6) 0.0752(12) Uani d . 1 O
H1 0.0239 -0.6100 0.0041 0.113 Uiso calc R 1 H
O1' 0.04989(14) -0.4811(3) 0.1676(6) 0.0680(11) Uani d . 1 O
H1' 0.0278 -0.4302 0.2204 0.102 Uiso calc R 1 H
C1 0.1463(3) -0.4429(7) -0.3628(10) 0.0604(19) Uani d . 1 C
C2 0.1491(3) -0.3067(8) -0.4280(9) 0.073(3) Uani d . 1 C
H2 0.1221 -0.2768 -0.5058 0.088 Uiso calc R 1 H
C3 0.1901(3) -0.2160(7) -0.3816(12) 0.080(3) Uani d . 1 C
H3 0.1916 -0.1257 -0.4298 0.096 Uiso calc R 1 H
C4 0.2292(3) -0.2557(9) -0.2649(11) 0.082(3) Uani d . 1 C
H4 0.2570 -0.1921 -0.2318 0.098 Uiso calc R 1 H
C5 0.2277(3) -0.3879(9) -0.1968(9) 0.075(3) Uani d . 1 C
H5 0.2545 -0.4160 -0.1172 0.090 Uiso calc R 1 H
C6 0.1859(3) -0.4808(8) -0.2469(9) 0.070(2) Uani d . 1 C
H6 0.1850 -0.5716 -0.2000 0.084 Uiso calc R 1 H
C7 0.1015(3) -0.5389(7) -0.4103(10) 0.069(2) Uani d . 1 C
H7 0.0794 -0.5126 -0.5030 0.083 Uiso calc R 1 H
C8 0.0895(3) -0.6551(7) -0.3376(11) 0.063(2) Uani d . 1 C
C9 0.0756(3) -0.7686(8) -0.2635(9) 0.063(2) Uani d . 1 C
C10 0.0343(3) -0.7743(6) -0.1191(10) 0.075(2) Uani d . 1 C
H10A 0.0050 -0.8415 -0.1474 0.090 Uiso calc R 1 H
H10B 0.0531 -0.8087 -0.0173 0.090 Uiso calc R 1 H
C11 0.0960(3) -0.9133(6) -0.3159(11) 0.088(3) Uani d . 1 C
H11A 0.0656 -0.9666 -0.3638 0.132 Uiso calc R 1 H
H11B 0.1105 -0.9624 -0.2178 0.132 Uiso calc R 1 H
H11C 0.1252 -0.9034 -0.3996 0.132 Uiso calc R 1 H
C1' 0.1446(3) 0.0675(7) 0.1558(11) 0.063(2) Uani d . 1 C
C2' 0.1458(3) 0.1997(8) 0.2218(9) 0.073(3) Uani d . 1 C
H2' 0.1179 0.2293 0.2970 0.087 Uiso calc R 1 H
C3' 0.1883(3) 0.2906(8) 0.1776(12) 0.084(3) Uani d . 1 C
H3' 0.1892 0.3827 0.2209 0.101 Uiso calc R 1 H
C4' 0.2288(3) 0.2451(10) 0.0708(11) 0.080(3) Uani d . 1 C
H4' 0.2581 0.3057 0.0412 0.096 Uiso calc R 1 H
C5' 0.2271(3) 0.1123(10) 0.0070(9) 0.076(3) Uani d . 1 C
H5' 0.2554 0.0824 -0.0663 0.091 Uiso calc R 1 H
C6' 0.1856(3) 0.0220(7) 0.0466(9) 0.065(2) Uani d . 1 C
H6' 0.1847 -0.0693 0.0009 0.078 Uiso calc R 1 H
C7' 0.0984(3) -0.0256(7) 0.1990(10) 0.073(2) Uani d . 1 C
H7' 0.0766 -0.0007 0.2929 0.088 Uiso calc R 1 H
C8' 0.0845(3) -0.1437(8) 0.1159(11) 0.072(2) Uani d . 1 C
C9' 0.0702(3) -0.2593(8) 0.0383(10) 0.073(3) Uani d . 1 C
C10' 0.0922(3) -0.3971(6) 0.0973(10) 0.071(2) Uani d . 1 C
H10C 0.1091 -0.4468 0.0018 0.085 Uiso calc R 1 H
H10D 0.1211 -0.3810 0.1824 0.085 Uiso calc R 1 H
C11' 0.0305(3) -0.2568(7) -0.1073(9) 0.081(2) Uani d . 1 C
H11D 0.0151 -0.1630 -0.1190 0.121 Uiso calc R 1 H
H11E 0.0008 -0.3235 -0.0868 0.121 Uiso calc R 1 H
H11F 0.0499 -0.2823 -0.2103 0.121 Uiso calc R 1 H

loop_
_atom_site_aniso_label
_atom_site_aniso_U_11
_atom_site_aniso_U_22
_atom_site_aniso_U_33
_atom_site_aniso_U_12
_atom_site_aniso_U_13
_atom_site_aniso_U_23
O1 0.073(3) 0.081(3) 0.071(3) 0.003(2) 0.002(2) -0.008(3)
O1' 0.063(2) 0.068(3) 0.073(3) 0.001(2) 0.013(2) -0.001(2)
C1 0.055(4) 0.065(5) 0.062(6) 0.006(4) 0.009(5) 0.004(5)
C2 0.062(5) 0.079(6) 0.078(7) 0.013(4) 0.008(4) 0.011(5)
C3 0.080(6) 0.059(5) 0.100(8) -0.008(5) 0.021(6) -0.003(5)
C4 0.066(6) 0.077(8) 0.102(9) -0.013(5) 0.003(5) -0.011(5)
C5 0.067(6) 0.079(8) 0.078(7) 0.005(5) -0.002(4) -0.012(5)
C6 0.054(5) 0.085(6) 0.072(6) 0.007(5) 0.003(4) 0.011(5)
C7 0.049(4) 0.072(5) 0.086(7) 0.007(4) -0.009(4) 0.001(5)
C8 0.062(4) 0.059(5) 0.067(6) -0.003(4) -0.008(4) 0.003(5)
C9 0.058(5) 0.077(6) 0.055(6) -0.003(4) -0.014(4) -0.001(4)
C10 0.067(5) 0.066(5) 0.091(7) -0.006(4) -0.014(5) -0.008(5)
C11 0.092(5) 0.067(5) 0.105(7) 0.010(4) -0.026(6) -0.002(5)
C1' 0.059(5) 0.057(5) 0.075(6) -0.010(4) -0.012(5) 0.009(5)
C2' 0.071(5) 0.055(5) 0.092(8) 0.000(4) -0.014(4) 0.000(5)
C3' 0.095(7) 0.063(6) 0.094(8) 0.009(5) -0.037(6) -0.018(6)
C4' 0.079(6) 0.076(7) 0.084(8) -0.013(5) -0.018(5) 0.010(5)
C5' 0.067(6) 0.075(7) 0.085(7) -0.003(5) -0.007(4) -0.003(5)
C6' 0.074(6) 0.052(5) 0.069(6) 0.002(5) -0.012(4) 0.013(4)
C7' 0.071(5) 0.074(5) 0.076(7) 0.008(5) 0.001(4) 0.001(5)
C8' 0.059(5) 0.083(5) 0.074(6) 0.014(5) 0.004(5) 0.005(5)
C9' 0.060(5) 0.069(6) 0.088(8) -0.012(4) 0.017(4) -0.004(5)
C10' 0.065(5) 0.067(5) 0.081(6) 0.005(4) -0.006(5) -0.005(4)
C11' 0.062(5) 0.107(6) 0.072(7) -0.011(4) 0.002(5) -0.011(6)

loop_
_atom_type_symbol
_atom_type_description
_atom_type_scat_dispersion_real
_atom_type_scat_dispersion_imag
_atom_type_scat_source
C C 0.0033 0.0016 'International Tables Vol C Tables 4.2.6.8 and 6.1.1.4'
H H 0.0000 0.0000 'International Tables Vol C Tables 4.2.6.8 and 6.1.1.4'
O O 0.0106 0.0060 'International Tables Vol C Tables 4.2.6.8 and 6.1.1.4'

loop_
_geom_angle_atom_site_label_1
_geom_angle_atom_site_label_2
_geom_angle_atom_site_label_3
_geom_angle
C10 O1 H1 109.5
C10' O1' H1' 109.5
C6 C1 C2 117.1(7)
C6 C1 C7 121.5(7)
C2 C1 C7 121.3(7)
C3 C2 C1 121.5(8)
C3 C2 H2 119.2
C1 C2 H2 119.2
C2 C3 C4 120.4(8)
C2 C3 H3 119.8
C4 C3 H3 119.8
C5 C4 C3 120.0(8)
C5 C4 H4 120.0
C3 C4 H4 120.0
C4 C5 C6 119.2(7)
C4 C5 H5 120.4
C6 C5 H5 120.4
C1 C6 C5 121.8(7)
C1 C6 H6 119.1
C5 C6 H6 119.1
C8 C7 C1 126.2(7)
C8 C7 H7 116.9
C1 C7 H7 116.9
C9 C8 C7 177.5(8)
C8 C9 C10 123.4(7)
C8 C9 C11 123.8(8)
C10 C9 C11 112.7(6)
O1 C10 C9 112.8(6)
O1 C10 H10A 109.0
C9 C10 H10A 109.0
O1 C10 H10B 109.0
C9 C10 H10B 109.0
H10A C10 H10B 107.8
C9 C11 H11A 109.5
C9 C11 H11B 109.5
H11A C11 H11B 109.5
C9 C11 H11C 109.5
H11A C11 H11C 109.5
H11B C11 H11C 109.5
C2' C1' C6' 120.9(6)
C2' C1' C7' 119.0(8)
C6' C1' C7' 120.1(7)
C1' C2' C3' 119.6(8)
C1' C2' H2' 120.2
C3' C2' H2' 120.2
C4' C3' C2' 119.3(8)
C4' C3' H3' 120.3
C2' C3' H3' 120.3
C5' C4' C3' 120.2(8)
C5' C4' H4' 119.9
C3' C4' H4' 119.9
C6' C5' C4' 121.6(8)
C6' C5' H5' 119.2
C4' C5' H5' 119.2
C5' C6' C1' 118.4(7)
C5' C6' H6' 120.8
C1' C6' H6' 120.8
C8' C7' C1' 125.5(8)
C8' C7' H7' 117.2
C1' C7' H7' 117.2
C9' C8' C7' 178.6(8)
C8' C9' C10' 119.8(8)
C8' C9' C11' 121.2(7)
C10' C9' C11' 118.9(7)
O1' C10' C9' 111.2(5)
O1' C10' H10C 109.4
C9' C10' H10C 109.4
O1' C10' H10D 109.4
C9' C10' H10D 109.4
H10C C10' H10D 108.0
C9' C11' H11D 109.5
C9' C11' H11E 109.5
H11D C11' H11E 109.5
C9' C11' H11F 109.5
H11D C11' H11F 109.5
H11E C11' H11F 109.5

loop_
_geom_bond_atom_site_label_1
_geom_bond_atom_site_label_2
_geom_bond_distance
O1 C10 1.421(6)
O1 H1 0.8400
O1' C10' 1.425(7)
O1' H1' 0.8400
C1 C6 1.387(8)
C1 C2 1.410(8)
C1 C7 1.479(8)
C2 C3 1.376(8)
C2 H2 0.9500
C3 C4 1.387(10)
C3 H3 0.9500
C4 C5 1.381(10)
C4 H4 0.9500
C5 C6 1.411(9)
C5 H5 0.9500
C6 H6 0.9500
C7 C8 1.291(9)
C7 H7 0.9500
C8 C9 1.285(9)
C9 C10 1.533(9)
C9 C11 1.535(8)
C10 H10A 0.9900
C10 H10B 0.9900
C11 H11A 0.9800
C11 H11B 0.9800
C11 H11C 0.9800
C1' C2' 1.375(9)
C1' C6' 1.397(8)
C1' C7' 1.478(8)
C2' C3' 1.400(9)
C2' H2' 0.9500
C3' C4' 1.377(10)
C3' H3' 0.9500
C4' C5' 1.374(11)
C4' H4' 0.9500
C5' C6' 1.371(8)
C5' H5' 0.9500
C6' H6' 0.9500
C7' C8' 1.357(9)
C7' H7' 0.9500
C8' C9' 1.318(10)
C9' C10' 1.504(9)
C9' C11' 1.513(9)
C10' H10C 0.9900
C10' H10D 0.9900
C11' H11D 0.9800
C11' H11E 0.9800
C11' H11F 0.9800

loop_
_geom_hbond_atom_site_label_D
_geom_hbond_atom_site_label_H
_geom_hbond_atom_site_label_A
_geom_hbond_site_symmetry_A
_geom_hbond_distance_DH
_geom_hbond_distance_HA
_geom_hbond_distance_DA
_geom_hbond_angle_DHA
O1 H1 O1' . 0.84 1.91 2.717(6) 162
O1' H1' O1 2_545 0.84 1.95 2.739(6) 157

loop_
_geom_torsion_atom_site_label_1
_geom_torsion_atom_site_label_2
_geom_torsion_atom_site_label_3
_geom_torsion_atom_site_label_4
_geom_torsion
C6 C1 C2 C3 1.4(11)
C7 C1 C2 C3 178.6(7)
C1 C2 C3 C4 -1.7(12)
C2 C3 C4 C5 1.2(11)
C3 C4 C5 C6 -0.3(11)
C2 C1 C6 C5 -0.5(10)
C7 C1 C6 C5 -177.8(7)
C4 C5 C6 C1 0.0(11)
C6 C1 C7 C8 10.0(12)
C2 C1 C7 C8 -167.1(8)
C8 C9 C10 O1 4.2(10)
C11 C9 C10 O1 -172.7(5)
C6' C1' C2' C3' 0.8(11)
C7' C1' C2' C3' -177.9(6)
C1' C2' C3' C4' -1.2(12)
C2' C3' C4' C5' 0.7(12)
C3' C4' C5' C6' 0.1(12)
C4' C5' C6' C1' -0.5(11)
C2' C1' C6' C5' 0.1(11)
C7' C1' C6' C5' 178.7(6)
C2' C1' C7' C8' 163.6(7)
C6' C1' C7' C8' -15.1(12)
C8' C9' C10' O1' 112.0(7)
C11' C9' C10' O1' -66.4(9)

loop_
_cod_related_entry_id
_cod_related_entry_database
_cod_related_entry_code
1 ChemSpider 24735026
